data_7230675
loop_
_publ_author_name
'Sun, Li'
'Guo, Rui-Yun'
'Yang, Xiao-Dong'
'Ma, Shuai'
'Zhang, Jie'

_publ_section_title
;
 Vapour-driven crystal-to-crystal transformation showing an interlocking
 switch of the coordination polymer chains between 1D and 3D
;
_journal_issue 24
_journal_name_full CrystEngComm
_journal_page_first 3297
_journal_paper_doi 10.1039/C8CE00591E
_journal_volume 20
_journal_year 2018
_chemical_formula_sum 'C80 H84 Cd Cl2 N8 O18'
_chemical_formula_weight 1628.85
_space_group_crystal_system monoclinic
_space_group_IT_number 14
_space_group_name_Hall '-P 2yn'
_space_group_name_H-M_alt 'P 1 21/n 1'
_symmetry_space_group_name_Hall '-P 2yn'
_symmetry_space_group_name_H-M 'P 1 21/n 1'
_atom_sites_solution_hydrogens mixed
_audit_creation_method SHELXL-2017/1
_audit_update_record
;
2018-02-26 deposited with the CCDC.
2018-05-17 downloaded from the CCDC.
;
_cell_angle_alpha 90
_cell_angle_beta 91.056(2)
_cell_angle_gamma 90
_cell_formula_units_Z 2
_cell_length_a 9.4764(2)
_cell_length_b 18.9403(2)
_cell_length_c 22.1540(3)
_cell_measurement_reflns_used 12306
_cell_measurement_temperature 293(2)
_cell_measurement_theta_max 66.8903
_cell_measurement_theta_min 3.0673
_cell_volume 3975.65(11)
_computing_cell_refinement
;
CrysAlisPro, Agilent Technologies,
Version 1.171.35.19 (release 27-10-2011 CrysAlis171 .NET)
(compiled Oct 27 2011,15:02:11)
;
_computing_data_collection
;
CrysAlisPro, Agilent Technologies,
Version 1.171.35.19 (release 27-10-2011 CrysAlis171 .NET)
(compiled Oct 27 2011,15:02:11)
;
_computing_data_reduction
;
CrysAlisPro, Agilent Technologies,
Version 1.171.35.19 (release 27-10-2011 CrysAlis171 .NET)
(compiled Oct 27 2011,15:02:11)
;
_computing_structure_refinement 'SHELXL-2017/1 (Sheldrick, 2017)'
_computing_structure_solution 'SHELXT 2014/5 (Sheldrick, 2014)'
_diffrn_ambient_temperature 293(2)
_diffrn_measured_fraction_theta_full 0.998
_diffrn_measured_fraction_theta_max 0.998
_diffrn_measurement_device_type 'Xcalibur, Atlas, Gemini ultra'
_diffrn_radiation_type CuK\a
_diffrn_radiation_wavelength 1.54178
_diffrn_reflns_av_R_equivalents 0.0371
_diffrn_reflns_av_unetI/netI 0.0229
_diffrn_reflns_Laue_measured_fraction_full 0.998
_diffrn_reflns_Laue_measured_fraction_max 0.998
_diffrn_reflns_limit_h_max 9
_diffrn_reflns_limit_h_min -11
_diffrn_reflns_limit_k_max 22
_diffrn_reflns_limit_k_min -22
_diffrn_reflns_limit_l_max 25
_diffrn_reflns_limit_l_min -26
_diffrn_reflns_number 31722
_diffrn_reflns_point_group_measured_fraction_full 0.998
_diffrn_reflns_point_group_measured_fraction_max 0.998
_diffrn_reflns_theta_full 66.997
_diffrn_reflns_theta_max 66.997
_diffrn_reflns_theta_min 3.070
_exptl_absorpt_coefficient_mu 3.425
_exptl_crystal_colour yellowlish
_exptl_crystal_density_diffrn 1.361
_exptl_crystal_description cuboid
_exptl_crystal_F_000 1692
_exptl_crystal_size_max 0.08
_exptl_crystal_size_mid 0.06
_exptl_crystal_size_min 0.05
_refine_diff_density_max 1.354
_refine_diff_density_min -0.753
_refine_diff_density_rms 0.093
_refine_ls_extinction_method none
_refine_ls_goodness_of_fit_ref 1.046
_refine_ls_hydrogen_treatment constr
_refine_ls_matrix_type full
_refine_ls_number_parameters 483
_refine_ls_number_reflns 7087
_refine_ls_number_restraints 0
_refine_ls_restrained_S_all 1.046
_refine_ls_R_factor_all 0.0741
_refine_ls_R_factor_gt 0.0664
_refine_ls_shift/su_max 0.001
_refine_ls_shift/su_mean 0.000
_refine_ls_structure_factor_coef Fsqd
_refine_ls_weighting_details 'w=1/[\s^2^(Fo^2^)+(0.1371P)^2^+2.6274P] where P=(Fo^2^+2Fc^2^)/3'
_refine_ls_weighting_scheme calc
_refine_ls_wR_factor_gt 0.1929
_refine_ls_wR_factor_ref 0.2026
_reflns_Friedel_coverage 0.000
_reflns_number_gt 5988
_reflns_number_total 7087
_reflns_threshold_expression 'I > 2\s(I)'
_cod_data_source_file c8ce00591e2.cif
_cod_data_source_block 1a
_cod_depositor_comments 'Adding full bibliography for 7230674--7230676.cif.'
_cod_database_code 7230675
_shelx_shelxl_version_number 2017/1
_shelx_space_group_comment
;
The symmetry employed for this shelxl refinement is uniquely defined
by the following loop, which should always be used as a source of
symmetry information in preference to the above space-group names.
They are only intended as comments.
;

loop_
_space_group_symop_operation_xyz
'x, y, z'
'-x+1/2, y+1/2, -z+1/2'
'-x, -y, -z'
'x-1/2, -y-1/2, z-1/2'

loop_
_atom_site_label
_atom_site_type_symbol
_atom_site_fract_x
_atom_site_fract_y
_atom_site_fract_z
_atom_site_U_iso_or_equiv
_atom_site_adp_type
_atom_site_occupancy
_atom_site_site_symmetry_order
_atom_site_calc_flag
_atom_site_refinement_flags_posn
_atom_site_refinement_flags_adp
_atom_site_refinement_flags_occupancy
Cd1 Cd 0.000000 0.000000 0.500000 0.05696(5) Uani 1 2 d S . P
Cl1 Cl 0.19499(7) 0.01855(3) 0.42086(2) 0.09010(16) Uani 1 1 d . . .
O1W O -0.17996(15) 0.03964(7) 0.43473(6) 0.0817(4) Uani 1 1 d . . .
O1 O 0.17381(12) 0.85025(6) 0.64311(5) 0.0676(3) Uani 1 1 d . . .
O2 O 0.37430(16) 0.80987(10) 0.60782(7) 0.1129(5) Uani 1 1 d . . .
N1 N 0.04696(14) 0.11387(7) 0.53873(6) 0.0564(3) Uani 1 1 d . . .
N2 N 0.22173(17) 0.50678(6) 0.78276(7) 0.0565(4) Uani 1 1 d . . .
C1 C 0.18006(17) 0.13828(8) 0.54108(7) 0.0562(4) Uani 1 1 d . . .
H1A H 0.249203 0.113819 0.520403 0.067 Uiso 1 1 calc R U .
C2 C -0.05027(18) 0.15121(8) 0.56775(8) 0.0597(4) Uani 1 1 d . . .
H2A H -0.143424 0.135802 0.565771 0.072 Uiso 1 1 calc R U .
C3 C -0.01990(17) 0.21121(8) 0.60040(7) 0.0577(4) Uani 1 1 d . . .
H3A H -0.091521 0.235518 0.619635 0.069 Uiso 1 1 calc R U .
C4 C 0.21846(16) 0.19801(8) 0.57283(7) 0.0547(4) Uani 1 1 d . . .
H4A H 0.311725 0.213308 0.573013 0.066 Uiso 1 1 calc R U .
C5 C 0.11811(17) 0.23530(8) 0.60448(6) 0.0527(4) Uani 1 1 d . . .
C6 C 0.16325(18) 0.29665(8) 0.64054(7) 0.0572(4) Uani 1 1 d . . .
H6A H 0.254415 0.313254 0.634880 0.069 Uiso 1 1 calc R U .
C7 C 0.08492(18) 0.33066(8) 0.68072(7) 0.0577(4) Uani 1 1 d . . .
H7A H -0.007042 0.315164 0.686297 0.069 Uiso 1 1 calc R U .
C8 C 0.13501(17) 0.39066(8) 0.71637(7) 0.0546(4) Uani 1 1 d . . .
C9 C 0.27410(19) 0.41541(9) 0.71492(8) 0.0672(5) Uani 1 1 d . . .
H9A H 0.339490 0.392886 0.690749 0.081 Uiso 1 1 calc R U .
C10 C 0.0452(2) 0.42640(9) 0.75467(8) 0.0682(5) Uani 1 1 d . . .
H10A H -0.047353 0.410932 0.758423 0.082 Uiso 1 1 calc R U .
C11 C 0.0902(2) 0.48370(10) 0.78684(9) 0.0671(5) Uani 1 1 d . . .
H11A H 0.027819 0.506905 0.811982 0.080 Uiso 1 1 calc R U .
C12 C 0.31416(19) 0.47226(10) 0.74871(9) 0.0690(5) Uani 1 1 d . . .
H12A H 0.407504 0.487367 0.748095 0.083 Uiso 1 1 calc R U .
C13 C 0.2678(2) 0.57341(8) 0.81451(7) 0.0648(5) Uani 1 1 d . . .
H13A H 0.361685 0.567064 0.831800 0.078 Uiso 1 1 calc R U .
H13B H 0.203891 0.583684 0.847084 0.078 Uiso 1 1 calc R U .
C14 C 0.26817(17) 0.63422(8) 0.77055(7) 0.0556(4) Uani 1 1 d . . .
C15 C 0.3839(2) 0.64639(11) 0.73414(10) 0.0796(6) Uani 1 1 d . . .
H15A H 0.463005 0.617545 0.737650 0.096 Uiso 1 1 calc R U .
C16 C 0.15560(17) 0.67995(9) 0.76560(7) 0.0573(4) Uani 1 1 d . . .
H16A H 0.078345 0.673618 0.790308 0.069 Uiso 1 1 calc R U .
C17 C 0.15491(16) 0.73532(9) 0.72452(7) 0.0555(4) Uani 1 1 d . . .
H17A H 0.077366 0.765338 0.722010 0.067 Uiso 1 1 calc R U .
C18 C 0.3819(2) 0.70066(11) 0.69312(9) 0.0788(6) Uani 1 1 d . . .
H18A H 0.459270 0.706970 0.668474 0.095 Uiso 1 1 calc R U .
C19 C 0.26862(16) 0.74627(9) 0.68724(7) 0.0550(4) Uani 1 1 d . . .
C20 C 0.26995(17) 0.80785(10) 0.64247(7) 0.0625(5) Uani 1 1 d . . .
O3 O 0.3929(2) 0.75630(16) 0.40355(8) 0.1389(9) Uani 1 1 d . . .
O4 O 0.4794(2) 0.64755(12) 0.39098(10) 0.1342(7) Uani 1 1 d . . .
N3 N 0.7143(3) 1.06967(12) -0.17099(10) 0.1243(8) Uani 1 1 d . . .
N4 N 0.29420(16) 0.74671(9) 0.08786(7) 0.0781(4) Uani 1 1 d . . .
C21 C 0.7782(4) 1.02057(17) -0.13856(13) 0.1245(10) Uani 1 1 d . . .
H21A H 0.875086 1.015668 -0.143139 0.149 Uiso 1 1 d R U .
C22 C 0.5792(4) 1.07561(14) -0.16399(11) 0.1241(9) Uani 1 1 d . . .
H22A H 0.492235 1.102277 -0.180783 0.149 Uiso 1 1 d R U .
C23 C 0.4990(3) 1.03467(13) -0.12556(10) 0.1065(8) Uani 1 1 d . . .
H23A H 0.402412 1.041778 -0.121885 0.128 Uiso 1 1 d R U .
C24 C 0.7120(3) 0.97701(14) -0.09873(11) 0.1034(7) Uani 1 1 d . . .
H24A H 0.763577 0.944157 -0.076262 0.124 Uiso 1 1 calc R U .
C25 C 0.5689(3) 0.98237(12) -0.09235(9) 0.0911(7) Uani 1 1 d . . .
C26 C 0.4848(3) 0.93704(12) -0.05293(9) 0.0978(7) Uani 1 1 d . . .
H26A H 0.388567 0.946232 -0.050987 0.117 Uiso 1 1 calc R U .
C27 C 0.5349(3) 0.88460(13) -0.02026(9) 0.0931(7) Uani 1 1 d . . .
H27A H 0.631474 0.876121 -0.021073 0.112 Uiso 1 1 calc R U .
C28 C 0.4483(2) 0.83823(12) 0.01763(8) 0.0840(6) Uani 1 1 d . . .
C29 C 0.5114(2) 0.78190(13) 0.04835(8) 0.0841(6) Uani 1 1 d . . .
H29A H 0.608059 0.774644 0.045418 0.101 Uiso 1 1 calc R U .
C30 C 0.3045(2) 0.84625(12) 0.02435(9) 0.0917(6) Uani 1 1 d . . .
H30A H 0.258328 0.883397 0.004917 0.110 Uiso 1 1 calc R U .
C31 C 0.2293(2) 0.80107(12) 0.05869(9) 0.0934(6) Uani 1 1 d . . .
H31A H 0.132528 0.807392 0.062283 0.112 Uiso 1 1 calc R U .
C32 C 0.4339(2) 0.73765(12) 0.08237(8) 0.0793(6) Uani 1 1 d . . .
H32A H 0.478211 0.700299 0.102309 0.095 Uiso 1 1 calc R U .
C33 C 0.2146(2) 0.69615(12) 0.12539(10) 0.0867(6) Uani 1 1 d . . .
H33A H 0.226889 0.648789 0.109661 0.104 Uiso 1 1 calc R U .
H33B H 0.114900 0.707517 0.122953 0.104 Uiso 1 1 calc R U .
C34 C 0.26344(17) 0.69817(10) 0.19017(9) 0.0699(5) Uani 1 1 d . . .
C35 C 0.31720(19) 0.63811(11) 0.21728(11) 0.0779(6) Uani 1 1 d . . .
H35A H 0.323295 0.596423 0.195303 0.093 Uiso 1 1 calc R U .
C36 C 0.25301(19) 0.76021(10) 0.22414(9) 0.0688(5) Uani 1 1 d . . .
H36A H 0.215461 0.800763 0.206457 0.083 Uiso 1 1 calc R U .
C37 C 0.29803(18) 0.76153(11) 0.28357(8) 0.0690(5) Uani 1 1 d . . .
H37A H 0.291118 0.802983 0.305816 0.083 Uiso 1 1 calc R U .
C38 C 0.3616(2) 0.63965(11) 0.27639(11) 0.0808(6) Uani 1 1 d . . .
H38A H 0.397621 0.598758 0.294071 0.097 Uiso 1 1 calc R U .
C39 C 0.35396(18) 0.70088(12) 0.31049(9) 0.0761(6) Uani 1 1 d . . .
C40 C 0.4118(2) 0.70092(15) 0.37291(10) 0.0936(7) Uani 1 1 d . . .
O2W O 0.3842(3) 0.70287(18) 0.52627(15) 0.1704(10) Uiso 1 1 d . . .
O3W O 0.4612(4) 0.9231(2) 0.53225(17) 0.1939(12) Uiso 1 1 d . . .
O4W O 0.4389(2) 0.89936(15) 0.37912(11) 0.1749(9) Uani 1 1 d . . .
O5W O 0.1356(2) 0.95678(12) 0.28628(10) 0.1271(8) Uani 1 1 d . . .

loop_
_atom_site_aniso_label
_atom_site_aniso_U_11
_atom_site_aniso_U_22
_atom_site_aniso_U_33
_atom_site_aniso_U_23
_atom_site_aniso_U_13
_atom_site_aniso_U_12
Cd1 0.08196(10) 0.04105(7) 0.04772(7) -0.00025(5) -0.00317(7) -0.00071(6)
Cl1 0.1359(4) 0.0637(2) 0.0718(2) 0.0013(2) 0.0301(2) -0.0085(3)
O1W 0.0920(8) 0.0746(7) 0.0780(7) 0.0214(6) -0.0133(6) 0.0030(7)
O1 0.0689(6) 0.0641(6) 0.0697(6) 0.0135(5) -0.0049(5) -0.0003(5)
O2 0.0904(8) 0.1468(12) 0.1028(8) 0.0649(8) 0.0349(7) 0.0313(8)
N1 0.0675(7) 0.0499(6) 0.0516(6) -0.0012(5) -0.0042(5) -0.0015(6)
N2 0.0764(8) 0.0467(6) 0.0462(6) -0.0003(5) -0.0048(6) -0.0064(5)
C1 0.0697(8) 0.0506(7) 0.0480(7) 0.0015(6) -0.0025(6) 0.0062(7)
C2 0.0643(8) 0.0504(7) 0.0645(8) -0.0030(7) 0.0004(7) -0.0049(7)
C3 0.0663(8) 0.0503(7) 0.0564(8) -0.0046(6) 0.0020(7) -0.0049(7)
C4 0.0576(7) 0.0585(8) 0.0479(7) 0.0040(6) -0.0062(6) -0.0022(7)
C5 0.0692(8) 0.0463(7) 0.0424(6) 0.0039(6) -0.0057(6) -0.0018(6)
C6 0.0699(8) 0.0493(7) 0.0521(7) 0.0031(6) -0.0085(7) -0.0085(7)
C7 0.0670(8) 0.0490(7) 0.0567(8) 0.0011(6) -0.0082(7) -0.0071(7)
C8 0.0693(8) 0.0431(6) 0.0509(7) 0.0062(6) -0.0079(6) -0.0044(6)
C9 0.0672(9) 0.0611(8) 0.0732(9) -0.0159(8) -0.0027(8) -0.0039(7)
C10 0.0745(9) 0.0602(8) 0.0702(9) -0.0022(8) 0.0083(8) -0.0160(7)
C11 0.0799(10) 0.0562(7) 0.0655(9) -0.0037(8) 0.0139(8) -0.0120(8)
C12 0.0668(9) 0.0595(8) 0.0804(10) -0.0153(8) -0.0058(8) -0.0059(8)
C13 0.0938(11) 0.0486(7) 0.0517(7) -0.0061(6) -0.0079(8) -0.0075(8)
C14 0.0718(8) 0.0467(7) 0.0480(7) -0.0062(6) -0.0030(6) -0.0092(6)
C15 0.0749(10) 0.0724(10) 0.0920(12) 0.0140(10) 0.0140(9) 0.0162(9)
C16 0.0601(7) 0.0617(8) 0.0502(7) -0.0030(7) 0.0013(6) -0.0074(7)
C17 0.0552(7) 0.0604(8) 0.0509(7) -0.0032(7) -0.0018(6) -0.0011(7)
C18 0.0710(9) 0.0835(11) 0.0826(10) 0.0233(9) 0.0235(8) 0.0109(9)
C19 0.0552(7) 0.0622(8) 0.0474(7) -0.0005(6) -0.0016(6) -0.0026(6)
C20 0.0618(8) 0.0741(9) 0.0516(7) 0.0092(7) -0.0022(7) -0.0074(8)
O3 0.1277(13) 0.227(2) 0.0621(8) -0.0090(12) -0.0070(9) 0.0262(15)
O4 0.1361(13) 0.1371(14) 0.1277(12) 0.0496(11) -0.0406(11) -0.0279(12)
N3 0.197(2) 0.0992(12) 0.0767(11) -0.0001(10) -0.0049(13) 0.0534(13)
N4 0.0730(8) 0.0981(9) 0.0626(7) -0.0340(7) -0.0166(6) 0.0258(7)
C21 0.173(2) 0.1131(15) 0.0887(16) 0.0046(15) 0.0245(16) 0.0580(15)
C22 0.195(2) 0.0954(14) 0.0797(12) -0.0161(11) -0.0513(13) 0.0512(14)
C23 0.1430(17) 0.0946(14) 0.0799(11) -0.0254(10) -0.0489(11) 0.0369(12)
C24 0.1357(16) 0.1012(12) 0.0732(12) -0.0015(12) 0.0032(12) 0.0565(11)
C25 0.1349(16) 0.0824(10) 0.0551(9) -0.0227(9) -0.0242(10) 0.0334(11)
C26 0.1260(14) 0.0992(13) 0.0668(9) -0.0319(9) -0.0338(10) 0.0414(11)
C27 0.1127(13) 0.1021(13) 0.0636(9) -0.0257(10) -0.0234(10) 0.0377(11)
C28 0.0984(11) 0.0977(12) 0.0549(8) -0.0272(8) -0.0215(8) 0.0358(10)
C29 0.0813(10) 0.1101(14) 0.0605(9) -0.0185(9) -0.0137(8) 0.0321(10)
C30 0.1135(13) 0.1005(12) 0.0605(9) -0.0214(9) -0.0213(9) 0.0456(10)
C31 0.0830(10) 0.1199(13) 0.0765(10) -0.0427(9) -0.0241(8) 0.0451(9)
C32 0.0715(9) 0.1009(12) 0.0650(9) -0.0191(9) -0.0142(8) 0.0299(9)
C33 0.0670(9) 0.0970(12) 0.0956(12) -0.0406(10) -0.0134(9) 0.0129(9)
C34 0.0537(8) 0.0718(9) 0.0842(10) -0.0195(8) -0.0001(8) 0.0025(7)
C35 0.0621(9) 0.0670(10) 0.1047(13) -0.0152(10) 0.0039(9) -0.0040(8)
C36 0.0673(9) 0.0701(9) 0.0689(9) -0.0132(8) -0.0026(8) 0.0076(8)
C37 0.0642(9) 0.0782(10) 0.0646(9) -0.0115(8) 0.0059(7) -0.0036(8)
C38 0.0649(9) 0.0677(10) 0.1098(14) 0.0108(10) 0.0071(10) -0.0092(8)
C39 0.0533(8) 0.1013(12) 0.0737(10) 0.0126(10) 0.0047(8) -0.0176(8)
C40 0.0796(11) 0.1288(17) 0.0724(11) 0.0186(12) -0.0008(9) -0.0241(12)
O4W 0.1595(14) 0.1746(18) 0.1938(16) -0.0808(14) 0.0937(11) -0.0415(14)
O5W 0.1421(15) 0.1161(14) 0.1223(13) -0.0058(12) -0.0194(12) -0.0060(12)

loop_
_atom_type_symbol
_atom_type_description
_atom_type_scat_dispersion_real
_atom_type_scat_dispersion_imag
_atom_type_scat_source
C C 0.0181 0.0091 'International Tables Vol C Tables 4.2.6.8 and 6.1.1.4'
H H 0.0000 0.0000 'International Tables Vol C Tables 4.2.6.8 and 6.1.1.4'
N N 0.0311 0.0180 'International Tables Vol C Tables 4.2.6.8 and 6.1.1.4'
O O 0.0492 0.0322 'International Tables Vol C Tables 4.2.6.8 and 6.1.1.4'
Cl Cl 0.3639 0.7018 'International Tables Vol C Tables 4.2.6.8 and 6.1.1.4'
Cd Cd 0.1185 4.6533 'International Tables Vol C Tables 4.2.6.8 and 6.1.1.4'

loop_
_geom_angle_atom_site_label_1
_geom_angle_atom_site_label_2
_geom_angle_atom_site_label_3
_geom_angle
_geom_angle_site_symmetry_1
_geom_angle_site_symmetry_3
O1W Cd1 O1W 180.0 . 3_556
O1W Cd1 N1 86.45(5) . 3_556
O1W Cd1 N1 93.55(5) 3_556 3_556
O1W Cd1 N1 93.55(5) . .
O1W Cd1 N1 86.45(5) 3_556 .
N1 Cd1 N1 180.0 3_556 .
O1W Cd1 Cl1 93.38(4) . .
O1W Cd1 Cl1 86.62(4) 3_556 .
N1 Cd1 Cl1 90.57(3) 3_556 .
N1 Cd1 Cl1 89.43(3) . .
O1W Cd1 Cl1 86.62(4) . 3_556
O1W Cd1 Cl1 93.38(4) 3_556 3_556
N1 Cd1 Cl1 89.43(3) 3_556 3_556
N1 Cd1 Cl1 90.57(3) . 3_556
Cl1 Cd1 Cl1 180.0 . 3_556
C2 N1 C1 117.03(13) . .
C2 N1 Cd1 122.12(11) . .
C1 N1 Cd1 119.95(10) . .
C11 N2 C12 120.25(15) . .
C11 N2 C13 120.62(15) . .
C12 N2 C13 119.10(15) . .
N1 C1 C4 122.79(15) . .
N1 C1 H1A 118.6 . .
C4 C1 H1A 118.6 . .
N1 C2 C3 123.46(15) . .
N1 C2 H2A 118.3 . .
C3 C2 H2A 118.3 . .
C2 C3 C5 119.63(15) . .
C2 C3 H3A 120.2 . .
C5 C3 H3A 120.2 . .
C1 C4 C5 119.98(15) . .
C1 C4 H4A 120.0 . .
C5 C4 H4A 120.0 . .
C4 C5 C3 117.05(14) . .
C4 C5 C6 118.86(14) . .
C3 C5 C6 124.09(14) . .
C7 C6 C5 125.74(15) . .
C7 C6 H6A 117.1 . .
C5 C6 H6A 117.1 . .
C6 C7 C8 123.90(15) . .
C6 C7 H7A 118.1 . .
C8 C7 H7A 118.1 . .
C10 C8 C9 116.02(15) . .
C10 C8 C7 120.92(15) . .
C9 C8 C7 123.07(15) . .
C12 C9 C8 120.35(16) . .
C12 C9 H9A 119.8 . .
C8 C9 H9A 119.8 . .
C11 C10 C8 121.24(17) . .
C11 C10 H10A 119.4 . .
C8 C10 H10A 119.4 . .
N2 C11 C10 120.83(17) . .
N2 C11 H11A 119.6 . .
C10 C11 H11A 119.6 . .
N2 C12 C9 121.20(17) . .
N2 C12 H12A 119.4 . .
C9 C12 H12A 119.4 . .
N2 C13 C14 110.03(13) . .
N2 C13 H13A 109.7 . .
C14 C13 H13A 109.7 . .
N2 C13 H13B 109.7 . .
C14 C13 H13B 109.7 . .
H13A C13 H13B 108.2 . .
C16 C14 C15 117.83(15) . .
C16 C14 C13 121.37(15) . .
C15 C14 C13 120.80(16) . .
C18 C15 C14 120.44(18) . .
C18 C15 H15A 119.8 . .
C14 C15 H15A 119.8 . .
C14 C16 C17 121.45(15) . .
C14 C16 H16A 119.3 . .
C17 C16 H16A 119.3 . .
C19 C17 C16 120.63(15) . .
C19 C17 H17A 119.7 . .
C16 C17 H17A 119.7 . .
C15 C18 C19 122.13(18) . .
C15 C18 H18A 118.9 . .
C19 C18 H18A 118.9 . .
C18 C19 C17 117.49(15) . .
C18 C19 C20 121.43(15) . .
C17 C19 C20 121.07(14) . .
O1 C20 O2 125.63(17) . .
O1 C20 C19 118.74(14) . .
O2 C20 C19 115.62(16) . .
C22 N3 C21 116.2(3) . .
C32 N4 C31 119.52(18) . .
C32 N4 C33 118.71(17) . .
C31 N4 C33 121.77(16) . .
N3 C21 C24 124.5(3) . .
N3 C21 H21A 117.2 . .
C24 C21 H21A 118.4 . .
N3 C22 C23 125.3(3) . .
N3 C22 H22A 141.6 . .
C23 C22 H22A 92.9 . .
C22 C23 C25 117.4(3) . .
C22 C23 H23A 121.6 . .
C25 C23 H23A 121.0 . .
C21 C24 C25 119.2(3) . .
C21 C24 H24A 120.4 . .
C25 C24 H24A 120.4 . .
C24 C25 C23 117.4(2) . .
C24 C25 C26 124.5(2) . .
C23 C25 C26 118.1(2) . .
C27 C26 C25 125.1(2) . .
C27 C26 H26A 117.5 . .
C25 C26 H26A 117.5 . .
C26 C27 C28 124.4(2) . .
C26 C27 H27A 117.8 . .
C28 C27 H27A 117.8 . .
C30 C28 C29 116.5(2) . .
C30 C28 C27 123.8(2) . .
C29 C28 C27 119.7(2) . .
C32 C29 C28 120.94(19) . .
C32 C29 H29A 119.5 . .
C28 C29 H29A 119.5 . .
C31 C30 C28 121.4(2) . .
C31 C30 H30A 119.3 . .
C28 C30 H30A 119.3 . .
C30 C31 N4 120.54(19) . .
C30 C31 H31A 119.7 . .
N4 C31 H31A 119.7 . .
N4 C32 C29 121.15(19) . .
N4 C32 H32A 119.4 . .
C29 C32 H32A 119.4 . .
N4 C33 C34 111.65(16) . .
N4 C33 H33A 109.3 . .
C34 C33 H33A 109.3 . .
N4 C33 H33B 109.3 . .
C34 C33 H33B 109.3 . .
H33A C33 H33B 108.0 . .
C35 C34 C36 119.16(18) . .
C35 C34 C33 120.02(18) . .
C36 C34 C33 120.80(18) . .
C38 C35 C34 120.25(19) . .
C38 C35 H35A 119.9 . .
C34 C35 H35A 119.9 . .
C37 C36 C34 120.37(18) . .
C37 C36 H36A 119.8 . .
C34 C36 H36A 119.8 . .
C36 C37 C39 120.18(18) . .
C36 C37 H37A 119.9 . .
C39 C37 H37A 119.9 . .
C35 C38 C39 121.40(19) . .
C35 C38 H38A 119.3 . .
C39 C38 H38A 119.3 . .
C38 C39 C37 118.62(18) . .
C38 C39 C40 119.2(2) . .
C37 C39 C40 122.1(2) . .
O4 C40 O3 124.9(2) . .
O4 C40 C39 118.4(2) . .
O3 C40 C39 116.7(2) . .

loop_
_geom_bond_atom_site_label_1
_geom_bond_atom_site_label_2
_geom_bond_distance
_geom_bond_site_symmetry_2
Cd1 O1W 2.3391(14) .
Cd1 O1W 2.3391(14) 3_556
Cd1 N1 2.3603(13) 3_556
Cd1 N1 2.3603(13) .
Cd1 Cl1 2.5944(6) .
Cd1 Cl1 2.5945(6) 3_556
O1 C20 1.215(2) .
O2 C20 1.263(2) .
N1 C2 1.336(2) .
N1 C1 1.344(2) .
N2 C11 1.326(3) .
N2 C12 1.337(2) .
N2 C13 1.506(2) .
C1 C4 1.378(2) .
C1 H1A 0.9300 .
C2 C3 1.375(2) .
C2 H2A 0.9300 .
C3 C5 1.386(2) .
C3 H3A 0.9300 .
C4 C5 1.385(2) .
C4 H4A 0.9300 .
C5 C6 1.469(2) .
C6 C7 1.335(2) .
C6 H6A 0.9300 .
C7 C8 1.458(2) .
C7 H7A 0.9300 .
C8 C10 1.389(2) .
C8 C9 1.400(2) .
C9 C12 1.361(3) .
C9 H9A 0.9300 .
C10 C11 1.362(3) .
C10 H10A 0.9300 .
C11 H11A 0.9300 .
C12 H12A 0.9300 .
C13 C14 1.508(2) .
C13 H13A 0.9700 .
C13 H13B 0.9700 .
C14 C16 1.377(2) .
C14 C15 1.392(3) .
C15 C18 1.372(3) .
C15 H15A 0.9300 .
C16 C17 1.388(2) .
C16 H16A 0.9300 .
C17 C19 1.385(2) .
C17 H17A 0.9300 .
C18 C19 1.382(3) .
C18 H18A 0.9300 .
C19 C20 1.531(2) .
O3 C40 1.264(4) .
O4 C40 1.258(3) .
N3 C22 1.297(4) .
N3 C21 1.316(4) .
N4 C32 1.343(2) .
N4 C31 1.357(3) .
N4 C33 1.483(3) .
C21 C24 1.369(4) .
C21 H21A 0.9300 .
C22 C23 1.389(4) .
C22 H22A 1.0305 .
C23 C25 1.394(3) .
C23 H23A 0.9300 .
C24 C25 1.370(4) .
C24 H24A 0.9300 .
C25 C26 1.470(3) .
C26 C27 1.313(3) .
C26 H26A 0.9300 .
C27 C28 1.475(3) .
C27 H27A 0.9300 .
C28 C30 1.382(3) .
C28 C29 1.394(3) .
C29 C32 1.352(3) .
C29 H29A 0.9300 .
C30 C31 1.356(3) .
C30 H30A 0.9300 .
C31 H31A 0.9300 .
C32 H32A 0.9300 .
C33 C34 1.500(3) .
C33 H33A 0.9700 .
C33 H33B 0.9700 .
C34 C35 1.379(3) .
C34 C36 1.400(3) .
C35 C38 1.368(3) .
C35 H35A 0.9300 .
C36 C37 1.377(3) .
C36 H36A 0.9300 .
C37 C39 1.394(3) .
C37 H37A 0.9300 .
C38 C39 1.387(3) .
C38 H38A 0.9300 .
C39 C40 1.478(3) .
